data_2017946
loop_
_publ_author_name
'Simmons, Trevor R.'
'Pickett, Christopher J.'
'Wright, Joseph A.'

_publ_section_title
;
 The mixed diol--dithiol 2,2-bis(sulfanylmethyl)propane-1,3-diol:
 characterization of key intermediates on a new synthetic pathway
;
_journal_coeditor_code SK3390
_journal_issue 1
_journal_name_full 'Acta Crystallographica Section C'
_journal_page_first o1
_journal_page_last o5
_journal_paper_doi 10.1107/S0108270110049371
_journal_volume 67
_journal_year 2011
_chemical_formula_iupac 'C10 H14 N2 O2 S2'
_chemical_formula_moiety 'C10 H14 N2 O2 S2'
_chemical_formula_sum 'C10 H14 N2 O2 S2'
_chemical_formula_weight 258.35
_chemical_name_common
;
5,5-dimethenyl-2,2-dimethyl-1,3-dioxane bis(thiocyanate)
;
_chemical_name_systematic
;
{[5-(cyanosulfanyl)-2,2-dimethyl-1,3-dioxan-5-yl]sulfanyl}formonitrile
;
_space_group_IT_number 14
_symmetry_cell_setting monoclinic
_symmetry_space_group_name_Hall '-P 2ybc'
_symmetry_space_group_name_H-M 'P 1 21/c 1'
_atom_sites_solution_hydrogens geom
_atom_sites_solution_primary direct
_atom_sites_solution_secondary difmap
_cell_angle_alpha 90.00
_cell_angle_beta 104.380(2)
_cell_angle_gamma 90.00
_cell_formula_units_Z 4
_cell_length_a 9.3934(2)
_cell_length_b 8.5696(2)
_cell_length_c 15.7918(4)
_cell_measurement_reflns_used 9242
_cell_measurement_temperature 140(2)
_cell_measurement_theta_max 29.2246
_cell_measurement_theta_min 3.5633
_cell_volume 1231.38(5)
_computing_cell_refinement 'CrysAlis Pro (Oxford Diffraction, 2009)'
_computing_data_collection 'CrysAlis Pro (Oxford Diffraction, 2009)'
_computing_data_reduction 'CrysAlis Pro (Oxford Diffraction, 2009)'
_computing_molecular_graphics 'ORTEP-3 (Farrugia, 1997)'
_computing_publication_material
;
SHELXL97 (Sheldrick, 2008), enCIFer (Allen <i>et al.</i>, 2004)
and
PARST (Nardelli, 1995)
;
_computing_structure_refinement 'SHELXL97 (Sheldrick, 2008)'
_computing_structure_solution 'SIR92 (Altomare <i>et al.</i>, 1993)'
_diffrn_ambient_temperature 140(2)
_diffrn_detector_area_resol_mean 16.0050
_diffrn_measured_fraction_theta_full 0.984
_diffrn_measured_fraction_theta_max 0.984
_diffrn_measurement_device_type 'Oxford Diffraction Xcalibur 3/CCD'
_diffrn_measurement_method \w
_diffrn_radiation_monochromator graphite
_diffrn_radiation_source 'Enhance (Mo) X-ray Source'
_diffrn_radiation_type 'Mo K\a'
_diffrn_radiation_wavelength 0.71073
_diffrn_reflns_av_R_equivalents 0.0300
_diffrn_reflns_av_sigmaI/netI 0.0276
_diffrn_reflns_limit_h_max 12
_diffrn_reflns_limit_h_min -11
_diffrn_reflns_limit_k_max 11
_diffrn_reflns_limit_k_min -10
_diffrn_reflns_limit_l_max 20
_diffrn_reflns_limit_l_min -20
_diffrn_reflns_number 17624
_diffrn_reflns_theta_full 27.50
_diffrn_reflns_theta_max 27.50
_diffrn_reflns_theta_min 3.57
_diffrn_standards_number 0
_exptl_absorpt_coefficient_mu 0.420
_exptl_absorpt_correction_T_max 1.00000
_exptl_absorpt_correction_T_min 0.83956
_exptl_absorpt_correction_type multi-scan
_exptl_absorpt_process_details '(CrysAlis Pro; Oxford Diffraction, 2009)'
_exptl_crystal_colour colourless
_exptl_crystal_density_diffrn 1.394
_exptl_crystal_density_method 'not measured'
_exptl_crystal_description rod
_exptl_crystal_F_000 544
_exptl_crystal_size_max 0.70
_exptl_crystal_size_mid 0.08
_exptl_crystal_size_min 0.08
_refine_diff_density_max 0.371
_refine_diff_density_min -0.249
_refine_ls_extinction_method none
_refine_ls_goodness_of_fit_ref 1.006
_refine_ls_hydrogen_treatment constr
_refine_ls_matrix_type full
_refine_ls_number_parameters 147
_refine_ls_number_reflns 2791
_refine_ls_number_restraints 0
_refine_ls_restrained_S_all 1.006
_refine_ls_R_factor_all 0.0422
_refine_ls_R_factor_gt 0.0292
_refine_ls_shift/su_max 0.001
_refine_ls_shift/su_mean 0.000
_refine_ls_structure_factor_coef Fsqd
_refine_ls_weighting_details 'calc w=1/[\s^2^(Fo^2^)+(0.0461P)^2^+0.1274P] where P=(Fo^2^+2Fc^2^)/3'
_refine_ls_weighting_scheme calc
_refine_ls_wR_factor_gt 0.0746
_refine_ls_wR_factor_ref 0.0772
_reflns_number_gt 2222
_reflns_number_total 2791
_reflns_threshold_expression I>2\s(I)
_cod_data_source_file sk3390.cif
_cod_data_source_block X
_cod_original_sg_symbol_H-M 'P 21/c'
_cod_database_code 2017946
_cod_database_fobs_code 2017946

loop_
_symmetry_equiv_pos_as_xyz
'x, y, z'
'-x, y+1/2, -z+1/2'
'-x, -y, -z'
'x, -y-1/2, z-1/2'

loop_
_atom_site_type_symbol
_atom_site_label
_atom_site_fract_x
_atom_site_fract_y
_atom_site_fract_z
_atom_site_U_iso_or_equiv
_atom_site_adp_type
_atom_site_calc_flag
_atom_site_refinement_flags
_atom_site_occupancy
_atom_site_disorder_assembly
_atom_site_disorder_group
C C1 0.23419(15) 0.29960(17) 0.41616(9) 0.0157(3) Uani d . 1 . .
C C2 0.16860(15) 0.30614(18) 0.31726(9) 0.0173(3) Uani d . 1 . .
H H2A 0.1413 0.1997 0.2947 0.021 Uiso calc R 1 . .
H H2B 0.0786 0.3710 0.3044 0.021 Uiso calc R 1 . .
C C3 0.27972(17) 0.46689(17) 0.44542(9) 0.0187(3) Uani d . 1 . .
H H3A 0.1909 0.5328 0.4379 0.022 Uiso calc R 1 . .
H H3B 0.3316 0.4670 0.5082 0.022 Uiso calc R 1 . .
C C4 0.11384(16) 0.23829(18) 0.45777(9) 0.0180(3) Uani d . 1 . .
H H4A 0.0715 0.1426 0.4263 0.022 Uiso calc R 1 . .
H H4B 0.0345 0.3171 0.4489 0.022 Uiso calc R 1 . .
C C5 0.37293(16) 0.19820(17) 0.43745(10) 0.0199(3) Uani d . 1 . .
H H5A 0.4096 0.1920 0.5018 0.024 Uiso calc R 1 . .
H H5B 0.4494 0.2510 0.4146 0.024 Uiso calc R 1 . .
C C21 0.31579(16) 0.52664(17) 0.30263(9) 0.0193(3) Uani d . 1 . .
C C22 0.44327(18) 0.5646(2) 0.26389(11) 0.0300(4) Uani d . 1 . .
H H22A 0.5199 0.4851 0.2818 0.045 Uiso calc R 1 . .
H H22B 0.4833 0.6671 0.2847 0.045 Uiso calc R 1 . .
H H22C 0.4094 0.5661 0.2000 0.045 Uiso calc R 1 . .
C C23 0.18848(19) 0.63992(19) 0.27201(11) 0.0264(4) Uani d . 1 . .
H H23A 0.1463 0.6262 0.2092 0.040 Uiso calc R 1 . .
H H23B 0.2242 0.7472 0.2835 0.040 Uiso calc R 1 . .
H H23C 0.1130 0.6192 0.3037 0.040 Uiso calc R 1 . .
C C41 0.15757(17) 0.3720(2) 0.61684(10) 0.0220(3) Uani d . 1 . .
C C51 0.27835(18) -0.09155(19) 0.46874(11) 0.0257(4) Uani d . 1 . .
N N41 0.14691(17) 0.49023(17) 0.64877(9) 0.0329(4) Uani d . 1 . .
N N51 0.23023(17) -0.15987(17) 0.51814(10) 0.0340(4) Uani d . 1 . .
O O2 0.27293(11) 0.37083(12) 0.27511(6) 0.0186(2) Uani d . 1 . .
O O3 0.37399(11) 0.53071(12) 0.39539(6) 0.0199(2) Uani d . 1 . .
S S4 0.17291(4) 0.19309(5) 0.57492(2) 0.02240(11) Uani d . 1 . .
S S5 0.35019(5) -0.00049(5) 0.39382(3) 0.02761(12) Uani d . 1 . .

loop_
_atom_site_aniso_label
_atom_site_aniso_U_11
_atom_site_aniso_U_22
_atom_site_aniso_U_33
_atom_site_aniso_U_12
_atom_site_aniso_U_13
_atom_site_aniso_U_23
C1 0.0154(7) 0.0195(7) 0.0119(7) 0.0010(6) 0.0031(5) 0.0003(6)
C2 0.0172(7) 0.0218(7) 0.0128(7) -0.0017(6) 0.0035(6) 0.0004(6)
C3 0.0210(8) 0.0235(8) 0.0122(7) -0.0010(6) 0.0052(6) 0.0000(6)
C4 0.0178(7) 0.0239(8) 0.0119(7) 0.0015(6) 0.0028(6) 0.0033(6)
C5 0.0191(7) 0.0213(8) 0.0193(7) 0.0015(6) 0.0049(6) 0.0023(6)
C21 0.0219(8) 0.0213(8) 0.0144(7) -0.0030(6) 0.0038(6) 0.0007(6)
C22 0.0274(9) 0.0408(10) 0.0241(9) -0.0086(8) 0.0109(7) 0.0022(8)
C23 0.0321(9) 0.0233(8) 0.0225(8) 0.0020(7) 0.0040(7) 0.0055(7)
C41 0.0209(8) 0.0314(9) 0.0151(7) 0.0060(7) 0.0070(6) 0.0043(6)
C51 0.0250(8) 0.0231(8) 0.0287(9) 0.0047(7) 0.0060(7) -0.0016(7)
N41 0.0397(9) 0.0362(9) 0.0247(8) 0.0109(7) 0.0116(7) 0.0016(7)
N51 0.0367(9) 0.0267(8) 0.0427(9) -0.0025(7) 0.0172(7) 0.0010(7)
O2 0.0212(5) 0.0225(6) 0.0135(5) -0.0018(4) 0.0070(4) -0.0001(4)
O3 0.0191(5) 0.0262(6) 0.0140(5) -0.0064(4) 0.0033(4) 0.0003(4)
S4 0.0295(2) 0.0247(2) 0.01401(18) 0.00366(17) 0.00732(15) 0.00370(15)
S5 0.0367(2) 0.0232(2) 0.0259(2) 0.00683(18) 0.01329(18) 0.00175(17)

loop_
_atom_type_symbol
_atom_type_description
_atom_type_scat_dispersion_real
_atom_type_scat_dispersion_imag
_atom_type_scat_source
C C 0.0033 0.0016 'International Tables Vol C Tables 4.2.6.8 and 6.1.1.4'
H H 0.0000 0.0000 'International Tables Vol C Tables 4.2.6.8 and 6.1.1.4'
N N 0.0061 0.0033 'International Tables Vol C Tables 4.2.6.8 and 6.1.1.4'
O O 0.0106 0.0060 'International Tables Vol C Tables 4.2.6.8 and 6.1.1.4'
S S 0.1246 0.1234 'International Tables Vol C Tables 4.2.6.8 and 6.1.1.4'

loop_
_geom_angle_atom_site_label_1
_geom_angle_atom_site_label_2
_geom_angle_atom_site_label_3
_geom_angle_site_symmetry_1
_geom_angle_site_symmetry_3
_geom_angle
_geom_angle_publ_flag
C2 C1 C5 . . 110.45(11) ?
C2 C1 C3 . . 106.53(12) ?
C5 C1 C3 . . 107.79(12) ?
C2 C1 C4 . . 107.26(11) ?
C5 C1 C4 . . 112.87(12) ?
C3 C1 C4 . . 111.77(12) ?
O2 C2 C1 . . 109.95(11) ?
O2 C2 H2A . . 109.7 ?
C1 C2 H2A . . 109.7 ?
O2 C2 H2B . . 109.7 ?
C1 C2 H2B . . 109.7 ?
H2A C2 H2B . . 108.2 ?
O3 C3 C1 . . 110.78(11) ?
O3 C3 H3A . . 109.5 ?
C1 C3 H3A . . 109.5 ?
O3 C3 H3B . . 109.5 ?
C1 C3 H3B . . 109.5 ?
H3A C3 H3B . . 108.1 ?
C1 C4 S4 . . 115.68(10) ?
C1 C4 H4A . . 108.4 ?
S4 C4 H4A . . 108.4 ?
C1 C4 H4B . . 108.4 ?
S4 C4 H4B . . 108.4 ?
H4A C4 H4B . . 107.4 ?
C1 C5 S5 . . 115.58(10) ?
C1 C5 H5A . . 108.4 ?
S5 C5 H5A . . 108.4 ?
C1 C5 H5B . . 108.4 ?
S5 C5 H5B . . 108.4 ?
H5A C5 H5B . . 107.4 ?
O2 C21 O3 . . 109.92(11) ?
O2 C21 C22 . . 105.64(12) ?
O3 C21 C22 . . 105.66(12) ?
O2 C21 C23 . . 111.03(12) ?
O3 C21 C23 . . 112.31(12) ?
C22 C21 C23 . . 111.94(13) ?
C21 C22 H22A . . 109.5 ?
C21 C22 H22B . . 109.5 ?
H22A C22 H22B . . 109.5 ?
C21 C22 H22C . . 109.5 ?
H22A C22 H22C . . 109.5 ?
H22B C22 H22C . . 109.5 ?
C21 C23 H23A . . 109.5 ?
C21 C23 H23B . . 109.5 ?
H23A C23 H23B . . 109.5 ?
C21 C23 H23C . . 109.5 ?
H23A C23 H23C . . 109.5 ?
H23B C23 H23C . . 109.5 ?
N41 C41 S4 . . 176.90(14) ?
N51 C51 S5 . . 176.96(15) ?
C2 O2 C21 . . 113.27(11) ?
C21 O3 C3 . . 115.06(11) ?
C41 S4 C4 . . 99.75(7) ?
C51 S5 C5 . . 101.27(7) ?

loop_
_geom_bond_atom_site_label_1
_geom_bond_atom_site_label_2
_geom_bond_site_symmetry_2
_geom_bond_distance
_geom_bond_publ_flag
C1 C2 . 1.5310(19) ?
C1 C5 . 1.533(2) ?
C1 C3 . 1.534(2) ?
C1 C4 . 1.5346(19) ?
C2 O2 . 1.4265(16) ?
C2 H2A . 0.9900 ?
C2 H2B . 0.9900 ?
C3 O3 . 1.4334(17) ?
C3 H3A . 0.9900 ?
C3 H3B . 0.9900 ?
C4 S4 . 1.8359(14) ?
C4 H4A . 0.9900 ?
C4 H4B . 0.9900 ?
C5 S5 . 1.8293(16) ?
C5 H5A . 0.9900 ?
C5 H5B . 0.9900 ?
C21 O2 . 1.4307(17) ?
C21 O3 . 1.4312(17) ?
C21 C22 . 1.509(2) ?
C21 C23 . 1.523(2) ?
C22 H22A . 0.9800 ?
C22 H22B . 0.9800 ?
C22 H22C . 0.9800 ?
C23 H23A . 0.9800 ?
C23 H23B . 0.9800 ?
C23 H23C . 0.9800 ?
C41 N41 . 1.147(2) ?
C41 S4 . 1.6903(17) ?
C51 N51 . 1.154(2) ?
C51 S5 . 1.6914(17) ?

loop_
_geom_torsion_atom_site_label_1
_geom_torsion_atom_site_label_2
_geom_torsion_atom_site_label_3
_geom_torsion_atom_site_label_4
_geom_torsion_site_symmetry_1
_geom_torsion_site_symmetry_2
_geom_torsion_site_symmetry_3
_geom_torsion_site_symmetry_4
_geom_torsion
_geom_torsion_publ_flag
C5 C1 C2 O2 . . . . -59.90(15) ?
C3 C1 C2 O2 . . . . 56.90(15) ?
C4 C1 C2 O2 . . . . 176.72(12) ?
C2 C1 C3 O3 . . . . -53.76(15) ?
C5 C1 C3 O3 . . . . 64.79(14) ?
C4 C1 C3 O3 . . . . -170.62(11) ?
C2 C1 C4 S4 . . . . 171.61(10) ?
C5 C1 C4 S4 . . . . 49.72(15) ?
C3 C1 C4 S4 . . . . -71.98(14) ?
C2 C1 C5 S5 . . . . -55.33(14) ?
C3 C1 C5 S5 . . . . -171.34(9) ?
C4 C1 C5 S5 . . . . 64.74(14) ?
C1 C2 O2 C21 . . . . -60.74(15) ?
O3 C21 O2 C2 . . . . 56.97(15) ?
C22 C21 O2 C2 . . . . 170.52(12) ?
C23 C21 O2 C2 . . . . -67.92(15) ?
O2 C21 O3 C3 . . . . -54.15(15) ?
C22 C21 O3 C3 . . . . -167.69(12) ?
C23 C21 O3 C3 . . . . 70.00(16) ?
C1 C3 O3 C21 . . . . 54.79(16) ?
C1 C4 S4 C41 . . . . 85.30(12) ?
C1 C5 S5 C51 . . . . -81.25(12) ?

loop_
_cod_related_entry_id
_cod_related_entry_database
_cod_related_entry_code
1 ChemSpider 30654283
